data_7219215
loop_
_publ_author_name
'Liu, Beibei'
'Bai, Liang'
'Lin, Xiaoling'
'Li, Kaixuan'
'Huang, Hui'
'Hu, Hailiang'
'Liu, Yang'
'Kang, Zhenhui'

_publ_section_title
;
 Crystal engineering towards the luminescence property trimming of hybrid
 coordination polymers
;
_journal_issue 7
_journal_name_full CrystEngComm
_journal_page_first 1686
_journal_paper_doi 10.1039/C4CE02121E
_journal_volume 17
_journal_year 2015
_chemical_formula_moiety 'C3 H5 Cl Cu2 N4 S'
_chemical_formula_sum 'C3 H5 Cl Cu2 N4 S'
_chemical_formula_weight 291.70
_chemical_name_systematic
; 
 ? 
;
_space_group_IT_number 15
_symmetry_cell_setting monoclinic
_symmetry_space_group_name_Hall '-C 2yc'
_symmetry_space_group_name_H-M 'C 1 2/c 1'
_atom_sites_solution_hydrogens geom
_atom_sites_solution_primary direct
_atom_sites_solution_secondary difmap
_audit_creation_method SHELXL-97
_audit_update_record
;
2014-09-15 deposited with the CCDC.
2015-01-02 downloaded from the CCDC.
;
_cell_angle_alpha 90.00
_cell_angle_beta 103.158(2)
_cell_angle_gamma 90.00
_cell_formula_units_Z 8
_cell_length_a 11.1796(17)
_cell_length_b 8.4442(14)
_cell_length_c 17.314(3)
_cell_measurement_reflns_used 3446
_cell_measurement_temperature 296(2)
_cell_measurement_theta_max 28.27
_cell_measurement_theta_min 2.42
_cell_volume 1591.6(5)
_computing_cell_refinement 'Bruker SMART'
_computing_data_collection 'Bruker SMART'
_computing_data_reduction 'Bruker SMART'
_computing_molecular_graphics 'Bruker SHELXTL'
_computing_publication_material 'Bruker SHELXTL'
_computing_structure_refinement 'SHELXL-97 (Sheldrick, 1997)'
_computing_structure_solution 'SHELXS-97 (Sheldrick, 1990)'
_diffrn_ambient_temperature 296(2)
_diffrn_measured_fraction_theta_full 0.983
_diffrn_measured_fraction_theta_max 0.983
_diffrn_measurement_device_type 'Bruker APEX-II CCD'
_diffrn_measurement_method '\f and \w scans'
_diffrn_radiation_monochromator graphite
_diffrn_radiation_source 'fine-focus sealed tube'
_diffrn_radiation_type MoK\a
_diffrn_radiation_wavelength 0.71073
_diffrn_reflns_av_R_equivalents 0.0197
_diffrn_reflns_av_sigmaI/netI 0.0249
_diffrn_reflns_limit_h_max 9
_diffrn_reflns_limit_h_min -14
_diffrn_reflns_limit_k_max 11
_diffrn_reflns_limit_k_min -11
_diffrn_reflns_limit_l_max 23
_diffrn_reflns_limit_l_min -22
_diffrn_reflns_number 5130
_diffrn_reflns_theta_full 28.27
_diffrn_reflns_theta_max 28.27
_diffrn_reflns_theta_min 2.42
_exptl_absorpt_coefficient_mu 5.874
_exptl_absorpt_correction_T_max 0.3214
_exptl_absorpt_correction_T_min 0.3214
_exptl_absorpt_correction_type multi-scan
_exptl_absorpt_process_details '(SADABS; Sheldrick, 2003)'
_exptl_crystal_colour Yellow
_exptl_crystal_density_diffrn 2.435
_exptl_crystal_density_method 'not measured'
_exptl_crystal_description Block
_exptl_crystal_F_000 1136
_exptl_crystal_size_max 0.25
_exptl_crystal_size_mid 0.25
_exptl_crystal_size_min 0.25
_refine_diff_density_max 0.598
_refine_diff_density_min -0.594
_refine_diff_density_rms 0.129
_refine_ls_extinction_method none
_refine_ls_goodness_of_fit_ref 1.175
_refine_ls_hydrogen_treatment constr
_refine_ls_matrix_type full
_refine_ls_number_parameters 100
_refine_ls_number_reflns 1946
_refine_ls_number_restraints 0
_refine_ls_restrained_S_all 1.175
_refine_ls_R_factor_all 0.0384
_refine_ls_R_factor_gt 0.0351
_refine_ls_shift/su_max 0.001
_refine_ls_shift/su_mean 0.000
_refine_ls_structure_factor_coef Fsqd
_refine_ls_weighting_details 'calc w=1/[\s^2^(Fo^2^)+(0.0208P)^2^+12.4762P] where P=(Fo^2^+2Fc^2^)/3'
_refine_ls_weighting_scheme calc
_refine_ls_wR_factor_gt 0.0800
_refine_ls_wR_factor_ref 0.0813
_reflns_number_gt 1799
_reflns_number_total 1946
_reflns_threshold_expression >2sigma(I)
_cod_data_source_file c4ce02121e2.cif
_cod_data_source_block 4
_cod_depositor_comments
;
The following automatic conversions were performed:

'_symmetry_cell_setting' value 'Monoclinic' changed to 'monoclinic'
according to
/usr/data/users/saulius/crontab/automatic-downloads/rss-feeds/RSC/lib/dictionaries/cif_core.dic
dictionary named 'cif_core.dic' version 2.4.2 from 2011-04-26.

Automatic conversion script
Id: cif_fix_values 2935 2014-11-11 08:27:57Z andrius 

 Adding full bibliography for 7219212--7219215.cif.
;
_cod_original_sg_symbol_H-M C2/c
_cod_database_code 7219215

loop_
_symmetry_equiv_pos_as_xyz
'x, y, z'
'-x, y, -z+1/2'
'x+1/2, y+1/2, z'
'-x+1/2, y+1/2, -z+1/2'
'-x, -y, -z'
'x, -y, z-1/2'
'-x+1/2, -y+1/2, -z'
'x+1/2, -y+1/2, z-1/2'

loop_
_atom_site_label
_atom_site_type_symbol
_atom_site_fract_x
_atom_site_fract_y
_atom_site_fract_z
_atom_site_U_iso_or_equiv
_atom_site_adp_type
_atom_site_occupancy
_atom_site_symmetry_multiplicity
_atom_site_calc_flag
_atom_site_refinement_flags
Cu1 Cu 0.14921(4) 0.26803(6) 0.31535(3) 0.02230(13) Uani 1 1 d .
Cu2 Cu 0.14155(5) 0.38362(7) 0.50410(3) 0.02943(15) Uani 1 1 d .
Cl1 Cl 0.29311(8) 0.36282(11) 0.42446(5) 0.02234(19) Uani 1 1 d .
S1 S 0.15929(8) -0.00452(11) 0.30266(5) 0.01798(18) Uani 1 1 d .
N1 N 0.1237(3) 0.3561(4) 0.20402(17) 0.0177(6) Uani 1 1 d .
N2 N -0.0137(3) 0.3291(4) 0.34571(18) 0.0195(6) Uani 1 1 d .
N3 N -0.0150(3) 0.3851(4) 0.41638(17) 0.0173(6) Uani 1 1 d .
N4 N -0.1241(3) 0.4548(4) 0.41412(17) 0.0178(6) Uani 1 1 d .
C1 C 0.3111(3) -0.0660(4) 0.3393(2) 0.0145(6) Uani 1 1 d .
C2 C 0.0890(4) -0.0848(5) 0.3792(3) 0.0296(9) Uani 1 1 d .
H2A H 0.1309 -0.0426 0.4303 0.036 Uiso 1 1 calc R
H2B H 0.0039 -0.0510 0.3691 0.036 Uiso 1 1 calc R
C3 C 0.0939(7) -0.2617(7) 0.3824(5) 0.071(2) Uani 1 1 d .
H3A H 0.0559 -0.2987 0.4234 0.106 Uiso 1 1 calc R
H3B H 0.1780 -0.2959 0.3934 0.106 Uiso 1 1 calc R
H3C H 0.0510 -0.3042 0.3323 0.106 Uiso 1 1 calc R

loop_
_atom_site_aniso_label
_atom_site_aniso_U_11
_atom_site_aniso_U_22
_atom_site_aniso_U_33
_atom_site_aniso_U_23
_atom_site_aniso_U_13
_atom_site_aniso_U_12
Cu1 0.0209(2) 0.0273(3) 0.0185(2) 0.00281(18) 0.00405(17) 0.00667(18)
Cu2 0.0248(3) 0.0408(3) 0.0201(2) -0.0088(2) -0.00024(18) 0.0128(2)
Cl1 0.0172(4) 0.0282(5) 0.0212(4) -0.0007(3) 0.0035(3) 0.0020(3)
S1 0.0135(4) 0.0200(4) 0.0192(4) 0.0004(3) 0.0009(3) 0.0027(3)
N1 0.0128(13) 0.0243(16) 0.0149(13) 0.0032(11) 0.0009(10) -0.0025(11)
N2 0.0156(14) 0.0249(16) 0.0168(14) -0.0033(12) 0.0013(11) 0.0042(12)
N3 0.0143(13) 0.0223(15) 0.0142(13) -0.0015(11) 0.0011(10) 0.0025(11)
N4 0.0134(13) 0.0218(15) 0.0170(14) -0.0020(11) 0.0010(11) 0.0057(11)
C1 0.0120(15) 0.0125(15) 0.0175(15) -0.0018(12) 0.0001(12) 0.0039(12)
C2 0.0198(18) 0.037(2) 0.034(2) 0.0080(18) 0.0107(16) -0.0017(16)
C3 0.069(4) 0.035(3) 0.120(6) 0.030(4) 0.048(4) 0.000(3)

loop_
_atom_type_symbol
_atom_type_description
_atom_type_scat_dispersion_real
_atom_type_scat_dispersion_imag
_atom_type_scat_source
C C 0.0033 0.0016 'International Tables Vol C Tables 4.2.6.8 and 6.1.1.4'
H H 0.0000 0.0000 'International Tables Vol C Tables 4.2.6.8 and 6.1.1.4'
Cl Cl 0.1484 0.1585 'International Tables Vol C Tables 4.2.6.8 and 6.1.1.4'
Cu Cu 0.3201 1.2651 'International Tables Vol C Tables 4.2.6.8 and 6.1.1.4'
N N 0.0061 0.0033 'International Tables Vol C Tables 4.2.6.8 and 6.1.1.4'
S S 0.1246 0.1234 'International Tables Vol C Tables 4.2.6.8 and 6.1.1.4'

loop_
_geom_angle_atom_site_label_1
_geom_angle_atom_site_label_2
_geom_angle_atom_site_label_3
_geom_angle
_geom_angle_site_symmetry_1
_geom_angle_site_symmetry_3
N1 Cu1 N2 102.03(12) . .
N1 Cu1 S1 105.89(10) . .
N2 Cu1 S1 109.61(10) . .
N1 Cu1 Cl1 124.63(9) . .
N2 Cu1 Cl1 101.17(9) . .
S1 Cu1 Cl1 112.28(4) . .
N4 Cu2 N3 108.46(12) 5_566 .
N4 Cu2 Cl1 130.06(10) 5_566 .
N3 Cu2 Cl1 99.75(9) . .
N4 Cu2 Cl1 106.69(9) 5_566 7_556
N3 Cu2 Cl1 119.25(10) . 7_556
Cl1 Cu2 Cl1 93.39(4) . 7_556
Cu1 Cl1 Cu2 92.47(4) . .
Cu1 Cl1 Cu2 100.93(4) . 7_556
Cu2 Cl1 Cu2 86.61(4) . 7_556
C1 S1 C2 99.75(18) . .
C1 S1 Cu1 108.93(12) . .
C2 S1 Cu1 105.24(16) . .
C1 N1 N2 105.0(3) 4 2
C1 N1 Cu1 137.8(2) 4 .
N2 N1 Cu1 117.1(2) 2 .
N3 N2 N1 109.4(3) . 2
N3 N2 Cu1 121.4(2) . .
N1 N2 Cu1 127.3(2) 2 .
N2 N3 N4 109.4(3) . .
N2 N3 Cu2 120.1(2) . .
N4 N3 Cu2 129.9(2) . .
C1 N4 N3 104.8(3) 3_455 .
C1 N4 Cu2 130.7(2) 3_455 5_566
N3 N4 Cu2 120.6(2) . 5_566
N1 C1 N4 111.3(3) 4_545 3_545
N1 C1 S1 123.5(3) 4_545 .
N4 C1 S1 125.2(3) 3_545 .
C3 C2 S1 112.4(4) . .
C3 C2 H2A 109.1 . .
S1 C2 H2A 109.1 . .
C3 C2 H2B 109.1 . .
S1 C2 H2B 109.1 . .
H2A C2 H2B 107.9 . .
C2 C3 H3A 109.5 . .
C2 C3 H3B 109.5 . .
H3A C3 H3B 109.5 . .
C2 C3 H3C 109.5 . .
H3A C3 H3C 109.5 . .
H3B C3 H3C 109.5 . .

loop_
_geom_bond_atom_site_label_1
_geom_bond_atom_site_label_2
_geom_bond_distance
_geom_bond_site_symmetry_2
Cu1 N1 2.025(3) .
Cu1 N2 2.073(3) .
Cu1 S1 2.3171(11) .
Cu1 Cl1 2.3268(10) .
Cu2 N4 2.007(3) 5_566
Cu2 N3 2.040(3) .
Cu2 Cl1 2.4221(11) .
Cu2 Cl1 2.4459(11) 7_556
Cl1 Cu2 2.4459(11) 7_556
S1 C1 1.751(3) .
S1 C2 1.819(4) .
N1 C1 1.333(4) 4
N1 N2 1.350(4) 2
N2 N3 1.315(4) .
N2 N1 1.350(4) 2
N3 N4 1.347(4) .
N4 C1 1.344(4) 3_455
N4 Cu2 2.007(3) 5_566
C1 N1 1.333(4) 4_545
C1 N4 1.344(4) 3_545
C2 C3 1.495(7) .
C2 H2A 0.9700 .
C2 H2B 0.9700 .
C3 H3A 0.9600 .
C3 H3B 0.9600 .
C3 H3C 0.9600 .
